data_7210851
loop_
_publ_author_name
'Liu, Lu'
'Huang, Chao'
'Wang, Zhengchuang'
'Wu, Dongqing'
'Hou, Hongwei'
'Fan, Yaoting'

_publ_section_title
;
 Entangled Zn(ii)/Cd(ii) coordination complexes based on a flexible
 bis(methylbenzimidazole) ligand and different dicarboxylates
;
_journal_issue 35
_journal_name_full CrystEngComm
_journal_page_first 7095
_journal_paper_doi 10.1039/c3ce40823j
_journal_volume 15
_journal_year 2013
_chemical_formula_moiety 'C32 H34 N4 O4 Zn, H2 O'
_chemical_formula_sum 'C32 H36 N4 O5 Zn'
_chemical_formula_weight 622.02
_chemical_name_systematic
; 
 ? 
;
_space_group_IT_number 13
_symmetry_cell_setting monoclinic
_symmetry_space_group_name_Hall '-P 2yc'
_symmetry_space_group_name_H-M 'P 1 2/c 1'
_atom_sites_solution_hydrogens geom
_atom_sites_solution_primary direct
_atom_sites_solution_secondary difmap
_audit_creation_method SHELXL-97
_cell_angle_alpha 90.00
_cell_angle_beta 116.74(2)
_cell_angle_gamma 90.00
_cell_formula_units_Z 2
_cell_length_a 9.2171(18)
_cell_length_b 10.278(2)
_cell_length_c 17.086(5)
_cell_measurement_temperature 293(2)
_cell_volume 1445.5(6)
_computing_structure_refinement 'SHELXL-97 (Sheldrick, 1997)'
_computing_structure_solution 'SHELXS-97 (Sheldrick, 1990)'
_diffrn_ambient_temperature 293(2)
_diffrn_measured_fraction_theta_full 0.992
_diffrn_measured_fraction_theta_max 0.992
_diffrn_radiation_monochromator graphite
_diffrn_radiation_source 'fine-focus sealed tube'
_diffrn_radiation_type MoK\a
_diffrn_radiation_wavelength 0.71073
_diffrn_reflns_av_R_equivalents 0.0380
_diffrn_reflns_av_sigmaI/netI 0.0438
_diffrn_reflns_limit_h_max 10
_diffrn_reflns_limit_h_min -12
_diffrn_reflns_limit_k_max 13
_diffrn_reflns_limit_k_min -10
_diffrn_reflns_limit_l_max 22
_diffrn_reflns_limit_l_min -22
_diffrn_reflns_number 11679
_diffrn_reflns_theta_full 27.96
_diffrn_reflns_theta_max 27.96
_diffrn_reflns_theta_min 2.39
_exptl_absorpt_coefficient_mu 0.898
_exptl_absorpt_correction_T_max 0.8408
_exptl_absorpt_correction_T_min 0.8408
_exptl_absorpt_correction_type multi-scan
_exptl_absorpt_process_details SADABS
_exptl_crystal_density_diffrn 1.429
_exptl_crystal_density_method 'not measured'
_exptl_crystal_F_000 652
_exptl_crystal_size_max 0.20
_exptl_crystal_size_mid 0.20
_exptl_crystal_size_min 0.20
_refine_diff_density_max 0.315
_refine_diff_density_min -0.293
_refine_diff_density_rms 0.060
_refine_ls_extinction_method none
_refine_ls_goodness_of_fit_ref 1.012
_refine_ls_hydrogen_treatment constr
_refine_ls_matrix_type full
_refine_ls_number_parameters 192
_refine_ls_number_reflns 3461
_refine_ls_number_restraints 6
_refine_ls_restrained_S_all 1.011
_refine_ls_R_factor_all 0.0622
_refine_ls_R_factor_gt 0.0518
_refine_ls_shift/su_max 0.000
_refine_ls_shift/su_mean 0.000
_refine_ls_structure_factor_coef Fsqd
_refine_ls_weighting_details 'calc w=1/[\s^2^(Fo^2^)+(0.0465P)^2^+1.0736P] where P=(Fo^2^+2Fc^2^)/3'
_refine_ls_weighting_scheme calc
_refine_ls_wR_factor_gt 0.1078
_refine_ls_wR_factor_ref 0.1143
_reflns_number_gt 3025
_reflns_number_total 3461
_reflns_threshold_expression >2sigma(I)
_cod_data_source_file c3ce40823j.txt
_cod_data_source_block complex3
_cod_original_sg_symbol_H-M 'P 2/c'
_cod_database_code 7210851

loop_
_symmetry_equiv_pos_as_xyz
'x, y, z'
'-x, y, -z+1/2'
'-x, -y, -z'
'x, -y, z-1/2'

loop_
_atom_site_label
_atom_site_type_symbol
_atom_site_fract_x
_atom_site_fract_y
_atom_site_fract_z
_atom_site_U_iso_or_equiv
_atom_site_adp_type
_atom_site_occupancy
_atom_site_symmetry_multiplicity
_atom_site_calc_flag
_atom_site_refinement_flags
Zn1 Zn 1.0000 1.06307(4) 0.7500 0.03147(14) Uani 1 2 d S
O1 O 0.7916(2) 1.15099(17) 0.71355(12) 0.0396(4) Uani 1 1 d .
O2 O 0.8738(3) 1.2926(2) 0.64455(14) 0.0517(5) Uani 1 1 d .
O3 O 1.0000 0.4549(4) 0.2500 0.0805(11) Uani 1 2 d SU
H3WA H 1.0215 0.5242 0.2887 0.121 Uiso 1 1 calc R
N1 N 0.9891(3) 0.93860(19) 0.65407(13) 0.0308(5) Uani 1 1 d .
N2 N 1.0877(3) 0.8091(2) 0.58492(14) 0.0335(5) Uani 1 1 d .
C1 C 1.0184(4) 0.5182(3) 0.5467(2) 0.0513(8) Uani 1 1 d .
H1A H 0.9355 0.5780 0.5449 0.062 Uiso 1 1 calc R
H1B H 1.0122 0.4405 0.5772 0.062 Uiso 1 1 calc R
C2 C 1.1842(4) 0.5807(3) 0.5986(2) 0.0512(8) Uani 1 1 d .
H2A H 1.2653 0.5276 0.5922 0.061 Uiso 1 1 calc R
H2B H 1.2093 0.5809 0.6601 0.061 Uiso 1 1 calc R
C3 C 1.1971(4) 0.7188(3) 0.5711(2) 0.0418(7) Uani 1 1 d .
H3A H 1.3081 0.7488 0.6042 0.050 Uiso 1 1 calc R
H3B H 1.1720 0.7192 0.5095 0.050 Uiso 1 1 calc R
C4 C 0.9379(3) 0.8532(2) 0.52202(16) 0.0321(5) Uani 1 1 d .
C5 C 0.8553(4) 0.8323(3) 0.43170(17) 0.0393(6) Uani 1 1 d .
H5 H 0.8983 0.7804 0.4026 0.047 Uiso 1 1 calc R
C6 C 0.7069(4) 0.8925(3) 0.38799(18) 0.0452(7) Uani 1 1 d .
H6 H 0.6486 0.8818 0.3277 0.054 Uiso 1 1 calc R
C7 C 0.6417(4) 0.9693(3) 0.43173(19) 0.0456(7) Uani 1 1 d .
H7 H 0.5393 1.0060 0.4002 0.055 Uiso 1 1 calc R
C8 C 0.7255(3) 0.9922(3) 0.52090(18) 0.0387(6) Uani 1 1 d .
H8 H 0.6827 1.0451 0.5496 0.046 Uiso 1 1 calc R
C9 C 0.8770(3) 0.9326(2) 0.56615(16) 0.0301(5) Uani 1 1 d .
C10 C 1.1117(3) 0.8630(2) 0.66257(16) 0.0334(6) Uani 1 1 d .
C11 C 1.2600(4) 0.8408(3) 0.74592(19) 0.0489(8) Uani 1 1 d .
H11A H 1.3058 0.9230 0.7720 0.073 Uiso 1 1 calc R
H11B H 1.3378 0.7929 0.7344 0.073 Uiso 1 1 calc R
H11C H 1.2325 0.7921 0.7853 0.073 Uiso 1 1 calc R
C12 C 0.7785(3) 1.2575(2) 0.67192(16) 0.0339(6) Uani 1 1 d .
C13 C 0.6348(4) 1.3426(3) 0.65961(19) 0.0433(7) Uani 1 1 d .
H13A H 0.5493 1.2871 0.6592 0.052 Uiso 1 1 calc R
H13B H 0.6684 1.4003 0.7097 0.052 Uiso 1 1 calc R
C14 C 0.5652(3) 1.4242(3) 0.57702(19) 0.0392(6) Uani 1 1 d .
C15 C 0.4530(4) 1.3737(3) 0.4987(2) 0.0523(8) Uani 1 1 d .
H15 H 0.4196 1.2879 0.4966 0.063 Uiso 1 1 calc R
C16 C 0.6120(4) 1.5519(3) 0.5776(2) 0.0506(8) Uani 1 1 d .
H16 H 0.6881 1.5888 0.6296 0.061 Uiso 1 1 calc R

loop_
_atom_site_aniso_label
_atom_site_aniso_U_11
_atom_site_aniso_U_22
_atom_site_aniso_U_33
_atom_site_aniso_U_23
_atom_site_aniso_U_13
_atom_site_aniso_U_12
Zn1 0.0388(3) 0.0285(2) 0.0274(2) 0.000 0.01522(18) 0.000
O1 0.0443(11) 0.0317(10) 0.0398(10) 0.0086(8) 0.0163(9) 0.0051(8)
O2 0.0536(13) 0.0583(14) 0.0533(13) 0.0206(10) 0.0330(11) 0.0138(10)
O3 0.086(3) 0.076(3) 0.071(3) 0.000 0.028(2) 0.000
N1 0.0360(11) 0.0284(11) 0.0277(10) -0.0036(8) 0.0140(9) -0.0028(9)
N2 0.0416(12) 0.0273(11) 0.0346(11) -0.0046(9) 0.0198(10) -0.0021(9)
C1 0.079(2) 0.0328(15) 0.060(2) -0.0055(14) 0.0464(19) -0.0083(15)
C2 0.067(2) 0.0362(16) 0.0557(19) -0.0024(14) 0.0322(17) 0.0055(15)
C3 0.0466(16) 0.0353(15) 0.0505(17) -0.0071(12) 0.0280(14) -0.0003(12)
C4 0.0405(14) 0.0259(13) 0.0330(13) -0.0029(10) 0.0191(11) -0.0080(11)
C5 0.0519(17) 0.0360(15) 0.0330(14) -0.0051(11) 0.0217(13) -0.0084(13)
C6 0.0576(19) 0.0465(17) 0.0285(13) -0.0022(12) 0.0166(13) -0.0128(14)
C7 0.0411(16) 0.0499(17) 0.0388(15) 0.0056(13) 0.0116(13) -0.0031(13)
C8 0.0410(15) 0.0378(15) 0.0396(15) 0.0000(12) 0.0203(13) -0.0011(12)
C9 0.0360(13) 0.0281(13) 0.0278(11) -0.0019(9) 0.0158(10) -0.0071(10)
C10 0.0375(14) 0.0288(13) 0.0335(13) -0.0026(10) 0.0156(11) -0.0018(11)
C11 0.0460(17) 0.0503(18) 0.0381(15) -0.0053(13) 0.0079(13) 0.0097(14)
C12 0.0394(14) 0.0330(14) 0.0265(12) 0.0024(10) 0.0124(11) 0.0016(11)
C13 0.0468(17) 0.0409(16) 0.0448(16) 0.0109(12) 0.0228(14) 0.0087(13)
C14 0.0386(14) 0.0331(15) 0.0452(15) 0.0092(11) 0.0182(13) 0.0090(11)
C15 0.0566(19) 0.0290(15) 0.0570(19) 0.0076(13) 0.0129(16) -0.0023(13)
C16 0.0542(19) 0.0362(17) 0.0447(17) 0.0017(13) 0.0075(14) -0.0009(13)

loop_
_atom_type_symbol
_atom_type_description
_atom_type_scat_dispersion_real
_atom_type_scat_dispersion_imag
_atom_type_scat_source
C C 0.0033 0.0016 'International Tables Vol C Tables 4.2.6.8 and 6.1.1.4'
H H 0.0000 0.0000 'International Tables Vol C Tables 4.2.6.8 and 6.1.1.4'
N N 0.0061 0.0033 'International Tables Vol C Tables 4.2.6.8 and 6.1.1.4'
O O 0.0106 0.0060 'International Tables Vol C Tables 4.2.6.8 and 6.1.1.4'
Zn Zn 0.2839 1.4301 'International Tables Vol C Tables 4.2.6.8 and 6.1.1.4'

loop_
_geom_angle_atom_site_label_1
_geom_angle_atom_site_label_2
_geom_angle_atom_site_label_3
_geom_angle
_geom_angle_site_symmetry_1
_geom_angle_site_symmetry_3
O1 Zn1 O1 124.90(11) 2_756 .
O1 Zn1 N1 103.38(8) 2_756 .
O1 Zn1 N1 110.31(8) . .
O1 Zn1 N1 110.31(8) 2_756 2_756
O1 Zn1 N1 103.38(8) . 2_756
N1 Zn1 N1 102.59(12) . 2_756
C12 O1 Zn1 113.94(17) . .
C10 N1 C9 106.0(2) . .
C10 N1 Zn1 123.18(17) . .
C9 N1 Zn1 129.66(17) . .
C10 N2 C4 106.9(2) . .
C10 N2 C3 126.4(2) . .
C4 N2 C3 126.7(2) . .
C2 C1 C1 114.0(3) . 3_766
C2 C1 H1A 108.8 . .
C1 C1 H1A 108.8 3_766 .
C2 C1 H1B 108.8 . .
C1 C1 H1B 108.8 3_766 .
H1A C1 H1B 107.7 . .
C1 C2 C3 114.4(3) . .
C1 C2 H2A 108.7 . .
C3 C2 H2A 108.7 . .
C1 C2 H2B 108.7 . .
C3 C2 H2B 108.7 . .
H2A C2 H2B 107.6 . .
N2 C3 C2 112.7(2) . .
N2 C3 H3A 109.0 . .
C2 C3 H3A 109.0 . .
N2 C3 H3B 109.0 . .
C2 C3 H3B 109.0 . .
H3A C3 H3B 107.8 . .
N2 C4 C9 106.0(2) . .
N2 C4 C5 131.5(2) . .
C9 C4 C5 122.5(3) . .
C6 C5 C4 116.4(3) . .
C6 C5 H5 121.8 . .
C4 C5 H5 121.8 . .
C5 C6 C7 121.8(3) . .
C5 C6 H6 119.1 . .
C7 C6 H6 119.1 . .
C8 C7 C6 121.6(3) . .
C8 C7 H7 119.2 . .
C6 C7 H7 119.2 . .
C7 C8 C9 117.3(3) . .
C7 C8 H8 121.3 . .
C9 C8 H8 121.3 . .
N1 C9 C4 109.1(2) . .
N1 C9 C8 130.6(2) . .
C4 C9 C8 120.3(2) . .
N1 C10 N2 112.0(2) . .
N1 C10 C11 124.6(2) . .
N2 C10 C11 123.3(2) . .
C10 C11 H11A 109.5 . .
C10 C11 H11B 109.5 . .
H11A C11 H11B 109.5 . .
C10 C11 H11C 109.5 . .
H11A C11 H11C 109.5 . .
H11B C11 H11C 109.5 . .
O2 C12 O1 124.1(3) . .
O2 C12 C13 120.6(2) . .
O1 C12 C13 115.3(2) . .
C14 C13 C12 115.2(2) . .
C14 C13 H13A 108.5 . .
C12 C13 H13A 108.5 . .
C14 C13 H13B 108.5 . .
C12 C13 H13B 108.5 . .
H13A C13 H13B 107.5 . .
C15 C14 C16 117.6(3) . .
C15 C14 C13 121.1(3) . .
C16 C14 C13 121.3(3) . .
C14 C15 C16 121.6(3) . 3_686
C14 C15 H15 119.2 . .
C16 C15 H15 119.2 3_686 .
C14 C16 C15 120.9(3) . 3_686
C14 C16 H16 119.6 . .
C15 C16 H16 119.6 3_686 .

loop_
_geom_bond_atom_site_label_1
_geom_bond_atom_site_label_2
_geom_bond_distance
_geom_bond_site_symmetry_2
Zn1 O1 1.9537(19) 2_756
Zn1 O1 1.9537(19) .
Zn1 N1 2.046(2) .
Zn1 N1 2.046(2) 2_756
O1 C12 1.281(3) .
O2 C12 1.220(3) .
O3 H3WA 0.9300 .
N1 C10 1.324(3) .
N1 C9 1.390(3) .
N2 C10 1.361(3) .
N2 C4 1.389(3) .
N2 C3 1.467(3) .
C1 C2 1.521(5) .
C1 C1 1.522(6) 3_766
C1 H1A 0.9700 .
C1 H1B 0.9700 .
C2 C3 1.517(4) .
C2 H2A 0.9700 .
C2 H2B 0.9700 .
C3 H3A 0.9700 .
C3 H3B 0.9700 .
C4 C9 1.389(3) .
C4 C5 1.396(3) .
C5 C6 1.376(4) .
C5 H5 0.9300 .
C6 C7 1.396(4) .
C6 H6 0.9300 .
C7 C8 1.384(4) .
C7 H7 0.9300 .
C8 C9 1.397(4) .
C8 H8 0.9300 .
C10 C11 1.482(4) .
C11 H11A 0.9600 .
C11 H11B 0.9600 .
C11 H11C 0.9600 .
C12 C13 1.521(4) .
C13 C14 1.514(4) .
C13 H13A 0.9700 .
C13 H13B 0.9700 .
C14 C15 1.372(4) .
C14 C16 1.380(4) .
C15 C16 1.393(4) 3_686
C15 H15 0.9300 .
C16 C15 1.393(4) 3_686
C16 H16 0.9300 .

loop_
_geom_torsion_atom_site_label_1
_geom_torsion_atom_site_label_2
_geom_torsion_atom_site_label_3
_geom_torsion_atom_site_label_4
_geom_torsion
_geom_torsion_site_symmetry_1
_geom_torsion_site_symmetry_4
O1 Zn1 O1 C12 34.64(15) 2_756 .
N1 Zn1 O1 C12 -89.35(18) . .
N1 Zn1 O1 C12 161.57(17) 2_756 .
O1 Zn1 N1 C10 46.7(2) 2_756 .
O1 Zn1 N1 C10 -177.60(19) . .
N1 Zn1 N1 C10 -68.01(19) 2_756 .
O1 Zn1 N1 C9 -119.1(2) 2_756 .
O1 Zn1 N1 C9 16.6(2) . .
N1 Zn1 N1 C9 126.2(2) 2_756 .
C1 C1 C2 C3 72.5(4) 3_766 .
C10 N2 C3 C2 78.4(3) . .
C4 N2 C3 C2 -99.7(3) . .
C1 C2 C3 N2 62.9(3) . .
C10 N2 C4 C9 -0.5(3) . .
C3 N2 C4 C9 177.9(2) . .
C10 N2 C4 C5 177.8(3) . .
C3 N2 C4 C5 -3.8(4) . .
N2 C4 C5 C6 -179.4(3) . .
C9 C4 C5 C6 -1.4(4) . .
C4 C5 C6 C7 -0.7(4) . .
C5 C6 C7 C8 2.2(5) . .
C6 C7 C8 C9 -1.6(4) . .
C10 N1 C9 C4 -1.3(3) . .
Zn1 N1 C9 C4 166.43(17) . .
C10 N1 C9 C8 179.5(3) . .
Zn1 N1 C9 C8 -12.9(4) . .
N2 C4 C9 N1 1.1(3) . .
C5 C4 C9 N1 -177.4(2) . .
N2 C4 C9 C8 -179.5(2) . .
C5 C4 C9 C8 2.0(4) . .
C7 C8 C9 N1 178.8(3) . .
C7 C8 C9 C4 -0.4(4) . .
C9 N1 C10 N2 1.0(3) . .
Zn1 N1 C10 N2 -167.73(16) . .
C9 N1 C10 C11 179.7(3) . .
Zn1 N1 C10 C11 11.0(4) . .
C4 N2 C10 N1 -0.3(3) . .
C3 N2 C10 N1 -178.7(2) . .
C4 N2 C10 C11 -179.1(3) . .
C3 N2 C10 C11 2.5(4) . .
Zn1 O1 C12 O2 11.2(3) . .
Zn1 O1 C12 C13 -167.52(18) . .
O2 C12 C13 C14 31.9(4) . .
O1 C12 C13 C14 -149.3(2) . .
C12 C13 C14 C15 84.5(4) . .
C12 C13 C14 C16 -95.5(3) . .
C16 C14 C15 C16 -0.2(6) . 3_686
C13 C14 C15 C16 179.9(3) . 3_686
C15 C14 C16 C15 0.2(6) . 3_686
C13 C14 C16 C15 -179.9(3) . 3_686
